data_7202925
loop_
_publ_author_name
'Kumar, D. Krishna'
'Das, Amitava'
'Dastidar, Parthasarathi'

_publ_section_title
;
 Conformation dependent network structures in the coordination polymers
 derived from pyridylisonicotinamides, carboxylates and Co(ii):
 Entrapment of (H2O)14 water cluster of an unprecedented topology
;
_journal_issue 10
_journal_name_full CrystEngComm
_journal_page_first 895
_journal_paper_doi 10.1039/b705851a
_journal_volume 9
_journal_year 2007
_chemical_formula_sum 'C19 H26 Co N3 O12'
_chemical_formula_weight 547.36
_chemical_name_systematic
;
?
;
_space_group_IT_number 14
_symmetry_cell_setting monoclinic
_symmetry_space_group_name_Hall '-P 2ybc'
_symmetry_space_group_name_H-M 'P 1 21/c 1'
_atom_sites_solution_hydrogens geom
_atom_sites_solution_primary direct
_atom_sites_solution_secondary difmap
_audit_creation_method SHELXL-97
_cell_angle_alpha 90.00
_cell_angle_beta 115.3440(10)
_cell_angle_gamma 90.00
_cell_formula_units_Z 4
_cell_length_a 14.8870(13)
_cell_length_b 11.8596(10)
_cell_length_c 13.9457(12)
_cell_measurement_temperature 100(2)
_cell_volume 2225.2(3)
_computing_cell_refinement 'BRUKER AXS SMART 3'
_computing_data_collection 'BRUKER AXS SMART 3'
_computing_data_reduction 'BRUKER AXS SAINT'
_computing_molecular_graphics 'BRUKER SHELXLTL'
_computing_publication_material 'MERCURY 1.4'
_computing_structure_refinement 'SHELXL-97 (Sheldrick, 1997)'
_computing_structure_solution 'SHELXS-97 (Sheldrick, 1990)'
_diffrn_ambient_temperature 100(2)
_diffrn_detector_area_resol_mean 3
_diffrn_measured_fraction_theta_full 0.987
_diffrn_measured_fraction_theta_max 0.987
_diffrn_measurement_device_type 'BRUKER CCD AREA DETECTOR'
_diffrn_measurement_method 'PHI-OMEGA SCAN'
_diffrn_radiation_monochromator graphite
_diffrn_radiation_source 'fine-focus sealed tube'
_diffrn_radiation_type MoK\a
_diffrn_radiation_wavelength 0.71073
_diffrn_reflns_av_R_equivalents 0.0305
_diffrn_reflns_av_sigmaI/netI 0.0418
_diffrn_reflns_limit_h_max 18
_diffrn_reflns_limit_h_min -19
_diffrn_reflns_limit_k_max 15
_diffrn_reflns_limit_k_min -9
_diffrn_reflns_limit_l_max 17
_diffrn_reflns_limit_l_min -17
_diffrn_reflns_number 12379
_diffrn_reflns_theta_full 27.00
_diffrn_reflns_theta_max 27.00
_diffrn_reflns_theta_min 1.51
_exptl_absorpt_coefficient_mu 0.844
_exptl_absorpt_correction_T_max 0.9751
_exptl_absorpt_correction_T_min 0.8494
_exptl_absorpt_correction_type multi-scan
_exptl_absorpt_process_details SADABS
_exptl_crystal_colour GOLDEN-YELLOW
_exptl_crystal_density_diffrn 1.634
_exptl_crystal_density_method 'not measured'
_exptl_crystal_description PLATE
_exptl_crystal_F_000 1136
_exptl_crystal_size_max 0.20
_exptl_crystal_size_mid 0.09
_exptl_crystal_size_min 0.03
_refine_diff_density_max 0.859
_refine_diff_density_min -0.330
_refine_diff_density_rms 0.093
_refine_ls_extinction_method none
_refine_ls_goodness_of_fit_ref 1.087
_refine_ls_hydrogen_treatment mixed
_refine_ls_matrix_type full
_refine_ls_number_parameters 354
_refine_ls_number_reflns 4792
_refine_ls_number_restraints 7
_refine_ls_restrained_S_all 1.089
_refine_ls_R_factor_all 0.0564
_refine_ls_R_factor_gt 0.0451
_refine_ls_shift/su_max 0.001
_refine_ls_shift/su_mean 0.000
_refine_ls_structure_factor_coef Fsqd
_refine_ls_weighting_details 'calc w=1/[\s^2^(Fo^2^)+(0.0490P)^2^+1.6339P] where P=(Fo^2^+2Fc^2^)/3'
_refine_ls_weighting_scheme calc
_refine_ls_wR_factor_gt 0.1020
_refine_ls_wR_factor_ref 0.1067
_reflns_number_gt 4020
_reflns_number_total 4792
_reflns_threshold_expression >2sigma(I)
_cod_data_source_file b705851a.txt
_cod_data_source_block kkb494d
_cod_depositor_comments
;
The following automatic conversions were performed:
'_symmetry_cell_setting' value 'MONOCLINIC' changed to 'monoclinic'
according to '/home/saulius/struct/CIF-dictionaries/cif_core.dic'
dictionary named 'cif_core.dic' version 2.4.1 from
2010-06-29.

'_exptl_absorpt_correction_type' value 'MULTI-SCAN' changed
to 'multi-scan' according to
'/home/saulius/struct/CIF-dictionaries/cif_core.dic' dictionary named
'cif_core.dic' version 2.4.1 from 2010-06-29.

Automatic conversion script
Id: cif_fix_enum 1527 2010-12-29 10:47:43Z saulius 
;
_cod_original_sg_symbol_H-M P2(1)/C
_cod_database_code 7202925

loop_
_symmetry_equiv_pos_as_xyz
'x, y, z'
'-x, y+1/2, -z+1/2'
'-x, -y, -z'
'x, -y-1/2, z-1/2'

loop_
_atom_site_label
_atom_site_type_symbol
_atom_site_fract_x
_atom_site_fract_y
_atom_site_fract_z
_atom_site_U_iso_or_equiv
_atom_site_adp_type
_atom_site_occupancy
_atom_site_symmetry_multiplicity
_atom_site_calc_flag
_atom_site_refinement_flags
_atom_site_disorder_assembly
_atom_site_disorder_group
Co1 Co 0.64421(2) 0.81729(3) 0.26864(2) 0.01112(11) Uani 1 1 d . . .
N1 N 0.80222(15) 0.79690(18) 0.34653(16) 0.0149(4) Uani 1 1 d . . .
C2 C 0.83998(19) 0.6933(2) 0.3721(2) 0.0186(6) Uani 1 1 d . . .
H2 H 0.7952 0.6316 0.3564 0.022 Uiso 1 1 calc R . .
C3 C 0.9413(2) 0.6709(3) 0.4203(2) 0.0257(7) Uani 1 1 d . . .
H3 H 0.9651 0.5958 0.4373 0.031 Uiso 1 1 calc R . .
C4 C 1.00790(19) 0.7617(3) 0.4435(2) 0.0259(7) Uani 1 1 d . . .
C5 C 0.9693(2) 0.8691(3) 0.4170(2) 0.0245(6) Uani 1 1 d . . .
H5 H 1.0121 0.9325 0.4308 0.029 Uiso 1 1 calc R . .
C6 C 0.8681(2) 0.8825(3) 0.3702(2) 0.0205(6) Uani 1 1 d . . .
H6 H 0.8427 0.9569 0.3534 0.025 Uiso 1 1 calc R . .
N7A N 1.11244(18) 0.7548(2) 0.49294(19) 0.0121(5) Uiso 0.82 1 d P . .
N7B N 1.1804(10) 0.7345(12) 0.5272(11) 0.023(3) Uiso 0.18 1 d P . .
C8A C 1.1645(2) 0.6556(3) 0.5260(2) 0.0116(6) Uiso 0.80 1 d P . .
C8B C 1.1074(13) 0.6625(13) 0.4941(13) 0.028(3) Uiso 0.20 1 d P . .
O9 O 1.12562(13) 0.56201(15) 0.51297(15) 0.0208(4) Uani 1 1 d . . .
C10 C 1.27707(19) 0.6721(3) 0.5817(2) 0.0223(6) Uani 1 1 d . . .
C11 C 1.33206(19) 0.5787(2) 0.5838(2) 0.0196(6) Uani 1 1 d . . .
H11 H 1.3002 0.5115 0.5485 0.024 Uiso 1 1 calc R . .
C12 C 1.43432(18) 0.5834(2) 0.6378(2) 0.0164(5) Uani 1 1 d . . .
H12 H 1.4713 0.5177 0.6391 0.020 Uiso 1 1 calc R . .
N13 N 1.48442(15) 0.67577(18) 0.68868(16) 0.0142(4) Uani 1 1 d . . .
C14 C 1.43039(19) 0.7670(2) 0.68677(19) 0.0171(5) Uani 1 1 d . . .
H14 H 1.4640 0.8334 0.7220 0.021 Uiso 1 1 calc R . .
C15 C 1.3267(2) 0.7683(3) 0.6350(2) 0.0222(6) Uani 1 1 d . . .
H15 H 1.2906 0.8339 0.6362 0.027 Uiso 1 1 calc R . .
O16 O 0.63186(14) 0.95750(16) 0.35162(16) 0.0186(4) Uani 1 1 d . . .
H10 H 0.5794 0.9527 0.3601 0.028 Uiso 1 1 calc R . .
O17 O 0.63767(14) 0.70589(17) 0.38039(15) 0.0184(4) Uani 1 1 d . . .
H17A H 0.6926 0.7053 0.4341 0.028 Uiso 1 1 calc R . .
O18 O 0.63195(13) 0.68954(16) 0.15663(15) 0.0175(4) Uani 1 1 d D . .
H18A H 0.6852 0.6858 0.1497 0.026 Uiso 1 1 calc R . .
O19 O 0.66212(14) 0.92690(17) 0.15650(15) 0.0175(4) Uani 1 1 d . . .
H19A H 0.7014 0.8974 0.1349 0.026 Uiso 1 1 calc R . .
O20 O 0.31336(13) 0.65526(15) 0.34398(14) 0.0187(4) Uani 1 1 d . . .
C21 C 0.26691(18) 0.7470(2) 0.33162(19) 0.0139(5) Uani 1 1 d . . .
O22 O 0.30718(13) 0.84073(15) 0.36745(15) 0.0192(4) Uani 1 1 d . . .
C23 C 0.15467(18) 0.7451(2) 0.27089(19) 0.0139(5) Uani 1 1 d . . .
C24 C 0.10319(18) 0.8449(2) 0.22825(19) 0.0131(5) Uani 1 1 d . . .
H24A H 0.1389 0.9130 0.2348 0.016 Uiso 1 1 calc R . .
C25 C 0.00036(19) 0.8450(2) 0.17643(19) 0.0139(5) Uani 1 1 d . . .
H25 H -0.0341 0.9127 0.1459 0.017 Uiso 1 1 calc R . .
C26 C -0.05272(18) 0.7460(2) 0.16892(19) 0.0132(5) Uani 1 1 d . . .
C27 C -0.00120(19) 0.6462(2) 0.2108(2) 0.0158(5) Uani 1 1 d . . .
H27 H -0.0370 0.5783 0.2052 0.019 Uiso 1 1 calc R . .
C28 C 0.10178(19) 0.6454(2) 0.26037(19) 0.0144(5) Uani 1 1 d . . .
H28A H 0.1363 0.5768 0.2872 0.017 Uiso 1 1 calc R . .
C29 C -0.16499(18) 0.7484(2) 0.12109(19) 0.0148(5) Uani 1 1 d . . .
O30 O -0.20867(13) 0.65711(15) 0.12346(15) 0.0190(4) Uani 1 1 d . . .
O31 O -0.20887(13) 0.83944(15) 0.08308(14) 0.0181(4) Uani 1 1 d . . .
O32 O 0.46429(13) 0.97660(16) 0.39081(14) 0.0192(4) Uani 1 1 d D . .
O33 O 0.50817(16) 0.8159(2) 0.9615(2) 0.0350(5) Uani 1 1 d D . .
O34 O 0.21873(14) 0.95863(16) 0.47075(15) 0.0164(4) Uani 1 1 d D . .
H16A H 0.678(2) 0.975(3) 0.401(3) 0.021(9) Uiso 1 1 d . . .
H17B H 0.594(3) 0.705(3) 0.397(3) 0.039(11) Uiso 1 1 d . . .
H18B H 0.600(4) 0.626(3) 0.146(5) 0.13(2) Uiso 1 1 d D . .
H19B H 0.672(2) 0.991(3) 0.160(2) 0.018(8) Uiso 1 1 d . . .
H32A H 0.4185(15) 0.9265(18) 0.3770(13) 0.023(8) Uiso 1 1 d D . .
H32B H 0.4813 0.9912 0.4544 0.050 Uiso 1 1 d RD . .
H33A H 0.4436(15) 0.821(3) 0.925(3) 0.060(13) Uiso 1 1 d D . .
H33B H 0.529(4) 0.853(5) 1.017(4) 0.13(2) Uiso 1 1 d D . .
H34A H 0.250(3) 0.920(3) 0.439(3) 0.048(11) Uiso 1 1 d D . .
H34B H 0.201(2) 1.016(2) 0.441(2) 0.017(8) Uiso 1 1 d D . .

loop_
_atom_site_aniso_label
_atom_site_aniso_U_11
_atom_site_aniso_U_22
_atom_site_aniso_U_33
_atom_site_aniso_U_23
_atom_site_aniso_U_13
_atom_site_aniso_U_12
Co1 0.00977(17) 0.01235(18) 0.01097(17) -0.00046(13) 0.00418(13) 0.00003(13)
N1 0.0125(10) 0.0186(11) 0.0135(10) 0.0002(8) 0.0055(9) -0.0015(8)
C2 0.0183(13) 0.0262(15) 0.0146(12) 0.0052(11) 0.0101(11) 0.0054(11)
C3 0.0267(15) 0.0371(18) 0.0159(13) 0.0128(12) 0.0117(12) 0.0177(13)
C4 0.0119(13) 0.058(2) 0.0091(12) -0.0007(13) 0.0054(10) -0.0023(13)
C5 0.0184(14) 0.0391(18) 0.0151(13) -0.0052(12) 0.0062(11) -0.0097(12)
C6 0.0198(14) 0.0293(15) 0.0140(12) -0.0041(11) 0.0087(11) -0.0068(11)
O9 0.0180(9) 0.0142(9) 0.0287(10) -0.0017(8) 0.0084(8) -0.0002(8)
C10 0.0142(13) 0.0431(18) 0.0104(12) 0.0040(12) 0.0061(10) 0.0039(12)
C11 0.0144(13) 0.0285(15) 0.0140(12) 0.0009(11) 0.0043(10) -0.0068(11)
C12 0.0159(13) 0.0167(13) 0.0160(12) 0.0048(10) 0.0062(10) 0.0007(10)
N13 0.0128(10) 0.0163(11) 0.0150(10) 0.0041(9) 0.0074(8) 0.0010(8)
C14 0.0223(13) 0.0185(13) 0.0114(12) 0.0032(10) 0.0079(10) 0.0026(11)
C15 0.0262(14) 0.0316(16) 0.0121(12) 0.0071(11) 0.0113(11) 0.0138(12)
O16 0.0129(10) 0.0231(11) 0.0188(10) -0.0090(8) 0.0060(8) -0.0026(8)
O17 0.0114(9) 0.0269(11) 0.0168(10) 0.0051(8) 0.0059(8) 0.0007(8)
O18 0.0147(9) 0.0162(10) 0.0249(10) -0.0040(8) 0.0115(8) -0.0037(8)
O19 0.0213(10) 0.0115(10) 0.0241(10) 0.0007(8) 0.0139(8) 0.0015(8)
O20 0.0169(9) 0.0165(10) 0.0224(10) 0.0017(7) 0.0083(8) 0.0027(7)
C21 0.0146(12) 0.0184(13) 0.0110(11) 0.0007(10) 0.0078(10) 0.0009(10)
O22 0.0150(9) 0.0178(10) 0.0237(10) -0.0040(8) 0.0073(8) -0.0021(7)
C23 0.0162(12) 0.0158(13) 0.0114(11) -0.0010(10) 0.0075(10) -0.0009(10)
C24 0.0158(12) 0.0120(12) 0.0122(12) -0.0028(9) 0.0067(10) -0.0033(9)
C25 0.0183(13) 0.0140(12) 0.0096(11) 0.0005(9) 0.0060(10) 0.0014(10)
C26 0.0147(12) 0.0177(13) 0.0085(11) -0.0028(9) 0.0062(10) 0.0002(10)
C27 0.0210(13) 0.0134(12) 0.0163(12) -0.0036(10) 0.0110(11) -0.0033(10)
C28 0.0194(13) 0.0120(12) 0.0127(12) -0.0008(9) 0.0078(10) 0.0022(10)
C29 0.0167(12) 0.0190(13) 0.0104(12) -0.0044(10) 0.0075(10) -0.0018(10)
O30 0.0165(9) 0.0160(10) 0.0263(10) -0.0043(8) 0.0109(8) -0.0027(7)
O31 0.0157(9) 0.0189(10) 0.0195(9) 0.0017(8) 0.0073(8) 0.0026(7)
O32 0.0164(9) 0.0243(10) 0.0178(9) -0.0006(8) 0.0083(8) -0.0004(8)
O33 0.0146(10) 0.0510(15) 0.0377(13) -0.0129(12) 0.0095(10) -0.0009(10)
O34 0.0182(10) 0.0142(10) 0.0169(9) -0.0002(8) 0.0077(8) 0.0005(8)

loop_
_atom_type_symbol
_atom_type_description
_atom_type_scat_dispersion_real
_atom_type_scat_dispersion_imag
_atom_type_scat_source
C C 0.0033 0.0016 'International Tables Vol C Tables 4.2.6.8 and 6.1.1.4'
H H 0.0000 0.0000 'International Tables Vol C Tables 4.2.6.8 and 6.1.1.4'
N N 0.0061 0.0033 'International Tables Vol C Tables 4.2.6.8 and 6.1.1.4'
O O 0.0106 0.0060 'International Tables Vol C Tables 4.2.6.8 and 6.1.1.4'
Co Co 0.3494 0.9721 'International Tables Vol C Tables 4.2.6.8 and 6.1.1.4'

loop_
_geom_angle_atom_site_label_1
_geom_angle_atom_site_label_2
_geom_angle_atom_site_label_3
_geom_angle
_geom_angle_site_symmetry_1
_geom_angle_site_symmetry_3
_geom_angle_publ_flag
O17 Co1 O16 92.72(8) . . ?
O17 Co1 O18 94.65(8) . . ?
O16 Co1 O18 168.08(8) . . ?
O17 Co1 O19 175.58(7) . . ?
O16 Co1 O19 89.39(8) . . ?
O18 Co1 O19 83.92(7) . . ?
O17 Co1 N1 86.66(8) . . ?
O16 Co1 N1 98.49(8) . . ?
O18 Co1 N1 91.28(8) . . ?
O19 Co1 N1 89.19(8) . . ?
O17 Co1 N13 90.96(8) . 4_475 ?
O16 Co1 N13 85.20(8) . 4_475 ?
O18 Co1 N13 85.32(7) . 4_475 ?
O19 Co1 N13 93.10(8) . 4_475 ?
N1 Co1 N13 175.68(8) . 4_475 ?
C2 N1 C6 116.6(2) . . ?
C2 N1 Co1 119.02(17) . . ?
C6 N1 Co1 124.37(18) . . ?
N1 C2 C3 123.4(3) . . ?
N1 C2 H2 118.3 . . ?
C3 C2 H2 118.3 . . ?
C2 C3 C4 118.6(3) . . ?
C2 C3 H3 120.7 . . ?
C4 C3 H3 120.7 . . ?
C5 C4 C3 118.3(2) . . ?
C5 C4 N7A 115.5(3) . . ?
C3 C4 N7A 126.2(3) . . ?
C5 C4 C8B 153.4(6) . . ?
C3 C4 C8B 88.3(5) . . ?
C6 C5 C4 118.7(3) . . ?
C6 C5 H5 120.6 . . ?
C4 C5 H5 120.6 . . ?
N1 C6 C5 124.4(3) . . ?
N1 C6 H6 117.8 . . ?
C5 C6 H6 117.8 . . ?
N7B N7A C8B 78.7(12) . . ?
N7B N7A C4 168.4(9) . . ?
C8B N7A C4 89.8(9) . . ?
C8A N7A C4 124.0(3) . . ?
N7A N7B C8A 92.1(12) . . ?
N7A N7B C8B 55.8(10) . . ?
N7A N7B C10 164.9(14) . . ?
C8A N7B C10 72.9(9) . . ?
C8B N7B C10 109.3(12) . . ?
C8B C8A N7B 96.2(14) . . ?
C8B C8A O9 71.3(12) . . ?
N7B C8A O9 167.5(9) . . ?
C8B C8A N7A 52.9(12) . . ?
O9 C8A N7A 124.1(3) . . ?
C8B C8A C10 166.1(12) . . ?
N7B C8A C10 70.1(9) . . ?
O9 C8A C10 122.4(3) . . ?
N7A C8A C10 113.5(3) . . ?
C8A C8B N7A 92.8(15) . . ?
C8A C8B O9 71.8(12) . . ?
N7A C8B O9 164.2(17) . . ?
O9 C8B N7B 119.1(15) . . ?
C8A C8B C4 144.7(16) . . ?
N7A C8B C4 52.2(7) . . ?
O9 C8B C4 142.8(12) . . ?
N7B C8B C4 97.7(11) . . ?
C11 C10 C15 118.5(2) . . ?
C11 C10 N7B 147.4(6) . . ?
C15 C10 N7B 92.4(6) . . ?
C11 C10 C8A 115.0(3) . . ?
C15 C10 C8A 126.4(3) . . ?
C10 C11 C12 119.2(3) . . ?
C10 C11 H11 120.4 . . ?
C12 C11 H11 120.4 . . ?
N13 C12 C11 123.6(2) . . ?
N13 C12 H12 118.2 . . ?
C11 C12 H12 118.2 . . ?
C14 N13 C12 117.0(2) . . ?
C14 N13 Co1 119.96(17) . 4_676 ?
C12 N13 Co1 123.01(17) . 4_676 ?
N13 C14 C15 122.6(3) . . ?
N13 C14 H14 118.7 . . ?
C15 C14 H14 118.7 . . ?
C10 C15 C14 119.0(2) . . ?
C10 C15 H15 120.5 . . ?
C14 C15 H15 120.5 . . ?
Co1 O16 H10 109.5 . . ?
Co1 O16 H16A 118(2) . . ?
H10 O16 H16A 114.4 . . ?
Co1 O17 H17A 109.5 . . ?
Co1 O17 H17B 123(3) . . ?
H17A O17 H17B 110.7 . . ?
Co1 O18 H18A 109.5 . . ?
Co1 O18 H18B 128(4) . . ?
H18A O18 H18B 114.0 . . ?
Co1 O19 H19A 109.5 . . ?
Co1 O19 H19B 129(2) . . ?
H19A O19 H19B 107.6 . . ?
O20 C21 O22 124.5(2) . . ?
O20 C21 C23 118.2(2) . . ?
O22 C21 C23 117.2(2) . . ?
C28 C23 C24 119.5(2) . . ?
C28 C23 C21 120.6(2) . . ?
C24 C23 C21 119.9(2) . . ?
C25 C24 C23 120.3(2) . . ?
C25 C24 H24A 119.8 . . ?
C23 C24 H24A 119.8 . . ?
C24 C25 C26 120.2(2) . . ?
C24 C25 H25 119.9 . . ?
C26 C25 H25 119.9 . . ?
C25 C26 C27 119.4(2) . . ?
C25 C26 C29 120.1(2) . . ?
C27 C26 C29 120.4(2) . . ?
C28 C27 C26 120.5(2) . . ?
C28 C27 H27 119.8 . . ?
C26 C27 H27 119.8 . . ?
C27 C28 C23 120.1(2) . . ?
C27 C28 H28A 119.9 . . ?
C23 C28 H28A 119.9 . . ?
O31 C29 O30 124.3(2) . . ?
O31 C29 C26 118.7(2) . . ?
O30 C29 C26 117.0(2) . . ?
H32A O32 H32B 103.5 . . ?
H33A O33 H33B 113(5) . . ?
H34A O34 H34B 108(3) . . ?

loop_
_geom_bond_atom_site_label_1
_geom_bond_atom_site_label_2
_geom_bond_distance
_geom_bond_site_symmetry_2
_geom_bond_publ_flag
Co1 O17 2.0769(19) . ?
Co1 O16 2.0785(19) . ?
Co1 O18 2.1271(19) . ?
Co1 O19 2.1362(19) . ?
Co1 N1 2.141(2) . ?
Co1 N13 2.154(2) 4_475 ?
N1 C2 1.335(3) . ?
N1 C6 1.351(3) . ?
C2 C3 1.389(4) . ?
C2 H2 0.9500 . ?
C3 C4 1.404(4) . ?
C3 H3 0.9500 . ?
C4 C5 1.381(5) . ?
C4 N7A 1.409(4) . ?
C5 C6 1.370(4) . ?
C5 H5 0.9500 . ?
C6 H6 0.9500 . ?
N7A C8B 1.098(15) . ?
N7A C8A 1.376(4) . ?
N7B C8B 1.30(2) . ?
N7B C10 1.503(14) . ?
C8A O9 1.229(4) . ?
C8A C10 1.528(4) . ?
C8B O9 1.226(15) . ?
C10 C11 1.370(4) . ?
C10 C15 1.389(4) . ?
C11 C12 1.381(4) . ?
C11 H11 0.9500 . ?
C12 N13 1.344(3) . ?
C12 H12 0.9500 . ?
N13 C14 1.342(3) . ?
C14 C15 1.397(4) . ?
C14 H14 0.9500 . ?
C15 H15 0.9500 . ?
O16 H10 0.8400 . ?
O16 H16A 0.76(3) . ?
O17 H17A 0.8400 . ?
O17 H17B 0.77(4) . ?
O18 H18A 0.8400 . ?
O18 H18B 0.86(2) . ?
O19 H19A 0.8400 . ?
O19 H19B 0.77(3) . ?
O20 C21 1.260(3) . ?
C21 O22 1.261(3) . ?
C21 C23 1.516(3) . ?
C23 C28 1.393(4) . ?
C23 C24 1.397(3) . ?
C24 C25 1.385(4) . ?
C24 H24A 0.9500 . ?
C25 C26 1.394(3) . ?
C25 H25 0.9500 . ?
C26 C27 1.395(4) . ?
C26 C29 1.512(3) . ?
C27 C28 1.386(4) . ?
C27 H27 0.9500 . ?
C28 H28A 0.9500 . ?
C29 O31 1.256(3) . ?
C29 O30 1.271(3) . ?
O32 H32A 0.861(16) . ?
O32 H32B 0.8301 . ?
O33 H33A 0.876(19) . ?
O33 H33B 0.83(3) . ?
O34 H34A 0.90(3) . ?
O34 H34B 0.78(3) . ?

loop_
_geom_hbond_atom_site_label_D
_geom_hbond_atom_site_label_H
_geom_hbond_atom_site_label_A
_geom_hbond_distance_DH
_geom_hbond_distance_HA
_geom_hbond_distance_DA
_geom_hbond_angle_DHA
_geom_hbond_site_symmetry_A
C3 H3 O9 0.95 2.57 3.207(4) 124.6 3_766
O34 H34B O30 0.78(3) 1.93(3) 2.669(3) 158(3) 2
O34 H34A O22 0.90(3) 1.82(3) 2.718(3) 177(3) 1
O33 H33B O19 0.83(3) 2.27(4) 3.008(3) 148(6) 1_556
O33 H33A O20 0.876(19) 1.80(2) 2.673(3) 173(4) 4_576
O32 H32A O22 0.861(16) 1.901(17) 2.742(3) 165(2) 1
O19 H19B O20 0.77(3) 1.96(3) 2.733(3) 175(3) 2_655
O19 H19A O31 0.84 1.90 2.738(3) 176.6 1_655
O18 H18B O32 0.86(2) 1.98(2) 2.838(3) 173(6) 2_645
O18 H18A O30 0.84 1.80 2.633(3) 170.8 1_655
O17 H17B O33 0.77(4) 1.87(4) 2.632(3) 167(4) 4_575
O17 H17A O31 0.84 2.04 2.823(3) 156.0 4_676
O16 H16A O34 0.76(3) 1.96(3) 2.712(3) 170(3) 3_676
O16 H10 O32 0.84 1.96 2.782(3) 167.1 1
